data_4516008
loop_
_publ_author_name
'Liu, Jin'
'Wang, Yu-Ling'
'Zhang, Ji-Hong'
'Yang, Jian-Shan'
'Mou, Han-Chuan'
'Lin, Jun'
'Yan, Sheng-Jiao'

_publ_section_title
;
 Phosphatase CDC25B Inhibitors Produced by Basic Alumina-Supported One-Pot
 Gram-Scale Synthesis of Fluorinated 2-Alkylthio-4-aminoquinazolines Using
 Microwave Irradiation.
;
_journal_issue 4
_journal_name_full 'ACS omega'
_journal_page_first 4534
_journal_page_last 4544
_journal_paper_doi 10.1021/acsomega.8b00640
_journal_volume 3
_journal_year 2018
_chemical_formula_sum 'C10 H5 F3 N4 S'
_chemical_formula_weight 270.24
_space_group_IT_number 2
_space_group_name_Hall '-P 1'
_space_group_name_H-M_alt 'P -1'
_symmetry_cell_setting triclinic
_symmetry_space_group_name_H-M 'P -1'
_atom_sites_solution_hydrogens geom
_atom_sites_solution_primary direct
_atom_sites_solution_secondary difmap
_audit_creation_method SHELXL-97
_cell_angle_alpha 110.099(2)
_cell_angle_beta 90.348(2)
_cell_angle_gamma 98.938(2)
_cell_formula_units_Z 2
_cell_length_a 7.2243(10)
_cell_length_b 8.0299(11)
_cell_length_c 9.8872(13)
_cell_measurement_reflns_used 1597
_cell_measurement_temperature 293(2)
_cell_measurement_theta_max 27.32
_cell_measurement_theta_min 2.74
_cell_volume 531.00(13)
_computing_cell_refinement 'Bruker SMART'
_computing_data_collection 'Bruker SMART'
_computing_data_reduction 'Bruker SAINT'
_computing_molecular_graphics 'Bruker SHELXTL'
_computing_publication_material 'Bruker SHELXTL'
_computing_structure_refinement 'SHELXL-97 (Sheldrick, 1997)'
_computing_structure_solution 'SHELXS-97 (Sheldrick, 1990)'
_diffrn_ambient_temperature 293(2)
_diffrn_measured_fraction_theta_full 0.994
_diffrn_measured_fraction_theta_max 0.994
_diffrn_measurement_device_type 'CCD area detector'
_diffrn_measurement_method 'phi and omega scans'
_diffrn_radiation_monochromator graphite
_diffrn_radiation_source 'fine-focus sealed tube'
_diffrn_radiation_type MoK\a
_diffrn_radiation_wavelength 0.71073
_diffrn_reflns_av_R_equivalents 0.0192
_diffrn_reflns_av_sigmaI/netI 0.0291
_diffrn_reflns_limit_h_max 8
_diffrn_reflns_limit_h_min -8
_diffrn_reflns_limit_k_max 9
_diffrn_reflns_limit_k_min -9
_diffrn_reflns_limit_l_max 11
_diffrn_reflns_limit_l_min -11
_diffrn_reflns_number 4234
_diffrn_reflns_theta_full 25.15
_diffrn_reflns_theta_max 25.15
_diffrn_reflns_theta_min 2.20
_exptl_absorpt_coefficient_mu 0.333
_exptl_absorpt_correction_T_max 0.9739
_exptl_absorpt_correction_T_min 0.8785
_exptl_absorpt_correction_type multi-scan
_exptl_absorpt_process_details sadabs
_exptl_crystal_colour colourless
_exptl_crystal_density_diffrn 1.690
_exptl_crystal_density_method 'not measured'
_exptl_crystal_description block
_exptl_crystal_F_000 272
_exptl_crystal_size_max 0.40
_exptl_crystal_size_mid 0.38
_exptl_crystal_size_min 0.08
_refine_diff_density_max 0.170
_refine_diff_density_min -0.257
_refine_diff_density_rms 0.058
_refine_ls_extinction_method none
_refine_ls_goodness_of_fit_ref 1.052
_refine_ls_hydrogen_treatment mixed
_refine_ls_matrix_type full
_refine_ls_number_parameters 164
_refine_ls_number_reflns 1892
_refine_ls_number_restraints 0
_refine_ls_restrained_S_all 1.052
_refine_ls_R_factor_all 0.0503
_refine_ls_R_factor_gt 0.0355
_refine_ls_shift/su_max 0.006
_refine_ls_shift/su_mean 0.000
_refine_ls_structure_factor_coef Fsqd
_refine_ls_weighting_details 'calc w=1/[\s^2^(Fo^2^)+(0.0587P)^2^+0.1032P] where P=(Fo^2^+2Fc^2^)/3'
_refine_ls_weighting_scheme calc
_refine_ls_wR_factor_gt 0.0928
_refine_ls_wR_factor_ref 0.1094
_reflns_number_gt 1466
_reflns_number_total 1892
_reflns_threshold_expression >2sigma(I)
_cod_data_source_file ao8b00640_si_002.cif
_cod_data_source_block 1
_cod_depositor_comments
;
The following automatic conversions were performed:

data item '_symmetry_cell_setting' value 'Triclinic' was changed to
'triclinic' in accordance with the
/home/data/users/saulius/crontab/automatic-downloads/current/ACS/lib/dictionaries/cif_core.dic
dictionary named 'cif_core.dic' version 2.4.2 last updated on
2011-04-26.

Automatic conversion script
Id: cif_fix_values 6909 2019-04-08 15:41:33Z antanas 
;
_cod_original_cell_volume 531.00(12)
_cod_original_sg_symbol_H-M 'P-1   '
_cod_database_code 4516008

loop_
_symmetry_equiv_pos_as_xyz
'x, y, z'
'-x, -y, -z'

loop_
_atom_site_label
_atom_site_type_symbol
_atom_site_fract_x
_atom_site_fract_y
_atom_site_fract_z
_atom_site_U_iso_or_equiv
_atom_site_adp_type
_atom_site_occupancy
_atom_site_symmetry_multiplicity
_atom_site_calc_flag
_atom_site_refinement_flags
F1 F 0.06987(19) 0.0610(2) 0.16690(13) 0.0522(4) Uani 1 1 d .
F2 F -0.39429(18) 0.38599(19) 0.39345(15) 0.0502(4) Uani 1 1 d .
F3 F -0.23864(19) 0.43500(19) 0.65471(14) 0.0514(4) Uani 1 1 d .
N1 N 0.0799(2) 0.3062(2) 0.68451(18) 0.0360(4) Uani 1 1 d .
N2 N 0.3251(2) 0.1421(2) 0.57635(19) 0.0366(4) Uani 1 1 d .
N3 N -0.3049(3) 0.1687(3) 0.0232(2) 0.0649(7) Uani 1 1 d .
N4 N 0.3404(3) 0.0047(3) 0.33594(19) 0.0412(5) Uani 1 1 d .
H4A H 0.4384 -0.0343 0.3543 0.049 Uiso 1 1 calc R
H4B H 0.2990 -0.0220 0.2480 0.049 Uiso 1 1 calc R
S1 S 0.35348(9) 0.27343(9) 0.85242(6) 0.0500(2) Uani 1 1 d .
C1 C 0.0845(3) 0.1737(3) 0.4218(2) 0.0323(5) Uani 1 1 d .
C2 C -0.0034(3) 0.1521(3) 0.2897(2) 0.0364(5) Uani 1 1 d .
C3 C -0.1646(3) 0.2193(3) 0.2765(2) 0.0377(5) Uani 1 1 d .
C4 C -0.2405(3) 0.3157(3) 0.4047(2) 0.0370(5) Uani 1 1 d .
C5 C -0.1618(3) 0.3398(3) 0.5355(2) 0.0357(5) Uani 1 1 d .
C6 C 0.0040(3) 0.2724(3) 0.5494(2) 0.0328(5) Uani 1 1 d .
C7 C 0.2358(3) 0.2413(3) 0.6882(2) 0.0354(5) Uani 1 1 d .
C8 C 0.2531(3) 0.1061(3) 0.4431(2) 0.0329(5) Uani 1 1 d .
C9 C -0.2469(3) 0.1926(3) 0.1365(3) 0.0460(6) Uani 1 1 d .
C10 C 0.1991(4) 0.3813(4) 0.9841(3) 0.0562(7) Uani 1 1 d .
H10A H 0.1998 0.5014 0.9850 0.084 Uiso 1 1 calc R
H10B H 0.2412 0.3858 1.0777 0.084 Uiso 1 1 calc R
H10C H 0.0740 0.3144 0.9597 0.084 Uiso 1 1 calc R

loop_
_atom_site_aniso_label
_atom_site_aniso_U_11
_atom_site_aniso_U_22
_atom_site_aniso_U_33
_atom_site_aniso_U_23
_atom_site_aniso_U_13
_atom_site_aniso_U_12
F1 0.0548(9) 0.0745(10) 0.0297(7) 0.0123(7) 0.0034(6) 0.0309(7)
F2 0.0396(8) 0.0589(9) 0.0572(9) 0.0198(7) -0.0011(6) 0.0247(7)
F3 0.0482(8) 0.0620(9) 0.0413(8) 0.0065(6) 0.0063(6) 0.0286(7)
N1 0.0336(10) 0.0417(11) 0.0315(10) 0.0097(8) -0.0012(8) 0.0097(8)
N2 0.0338(10) 0.0429(11) 0.0336(10) 0.0114(8) -0.0003(8) 0.0124(8)
N3 0.0630(15) 0.0904(18) 0.0483(14) 0.0274(13) -0.0116(12) 0.0264(14)
N4 0.0372(10) 0.0547(12) 0.0324(10) 0.0100(9) 0.0013(8) 0.0214(9)
S1 0.0477(4) 0.0674(5) 0.0326(3) 0.0092(3) -0.0065(3) 0.0227(3)
C1 0.0301(11) 0.0333(12) 0.0342(11) 0.0122(9) 0.0009(9) 0.0065(9)
C2 0.0379(12) 0.0417(13) 0.0301(11) 0.0111(9) 0.0031(9) 0.0110(10)
C3 0.0376(12) 0.0407(13) 0.0382(12) 0.0174(10) -0.0039(10) 0.0082(10)
C4 0.0284(11) 0.0398(13) 0.0456(13) 0.0164(10) -0.0015(10) 0.0109(10)
C5 0.0354(12) 0.0343(12) 0.0366(12) 0.0098(9) 0.0045(10) 0.0097(10)
C6 0.0298(11) 0.0334(12) 0.0345(12) 0.0113(9) -0.0013(9) 0.0050(9)
C7 0.0338(12) 0.0357(12) 0.0354(12) 0.0109(9) -0.0016(9) 0.0053(10)
C8 0.0300(11) 0.0366(12) 0.0332(11) 0.0124(9) 0.0016(9) 0.0078(9)
C9 0.0388(13) 0.0589(16) 0.0455(15) 0.0215(12) -0.0010(11) 0.0160(12)
C10 0.0601(17) 0.0662(18) 0.0359(13) 0.0079(12) 0.0021(12) 0.0153(14)

loop_
_atom_type_symbol
_atom_type_description
_atom_type_scat_dispersion_real
_atom_type_scat_dispersion_imag
_atom_type_scat_source
C C 0.0033 0.0016 'International Tables Vol C Tables 4.2.6.8 and 6.1.1.4'
H H 0.0000 0.0000 'International Tables Vol C Tables 4.2.6.8 and 6.1.1.4'
N N 0.0061 0.0033 'International Tables Vol C Tables 4.2.6.8 and 6.1.1.4'
F F 0.0171 0.0103 'International Tables Vol C Tables 4.2.6.8 and 6.1.1.4'
S S 0.1246 0.1234 'International Tables Vol C Tables 4.2.6.8 and 6.1.1.4'

loop_
_geom_angle_atom_site_label_1
_geom_angle_atom_site_label_2
_geom_angle_atom_site_label_3
_geom_angle
C7 N1 C6 114.64(18)
C8 N2 C7 117.97(18)
C8 N4 H4A 120.0
C8 N4 H4B 120.0
H4A N4 H4B 120.0
C7 S1 C10 103.35(12)
C2 C1 C6 117.76(19)
C2 C1 C8 126.31(19)
C6 C1 C8 115.93(18)
F1 C2 C3 117.09(19)
F1 C2 C1 119.34(19)
C3 C2 C1 123.57(19)
C2 C3 C4 117.1(2)
C2 C3 C9 120.5(2)
C4 C3 C9 122.4(2)
F2 C4 C5 120.44(19)
F2 C4 C3 117.8(2)
C5 C4 C3 121.78(19)
F3 C5 C4 119.39(19)
F3 C5 C6 119.35(19)
C4 C5 C6 121.21(19)
N1 C6 C5 118.39(18)
N1 C6 C1 123.10(19)
C5 C6 C1 118.51(19)
N1 C7 N2 128.6(2)
N1 C7 S1 120.88(16)
N2 C7 S1 110.54(15)
N4 C8 N2 116.69(19)
N4 C8 C1 123.54(19)
N2 C8 C1 119.76(18)
N3 C9 C3 176.9(3)
S1 C10 H10A 109.5
S1 C10 H10B 109.5
H10A C10 H10B 109.5
S1 C10 H10C 109.5
H10A C10 H10C 109.5
H10B C10 H10C 109.5

loop_
_geom_bond_atom_site_label_1
_geom_bond_atom_site_label_2
_geom_bond_distance
F1 C2 1.344(2)
F2 C4 1.342(2)
F3 C5 1.342(2)
N1 C7 1.318(3)
N1 C6 1.362(3)
N2 C8 1.332(3)
N2 C7 1.355(3)
N3 C9 1.135(3)
N4 C8 1.326(3)
N4 H4A 0.8600
N4 H4B 0.8600
S1 C7 1.748(2)
S1 C10 1.797(2)
C1 C2 1.392(3)
C1 C6 1.423(3)
C1 C8 1.450(3)
C2 C3 1.381(3)
C3 C4 1.405(3)
C3 C9 1.435(3)
C4 C5 1.348(3)
C5 C6 1.413(3)
C10 H10A 0.9600
C10 H10B 0.9600
C10 H10C 0.9600

loop_
_geom_torsion_atom_site_label_1
_geom_torsion_atom_site_label_2
_geom_torsion_atom_site_label_3
_geom_torsion_atom_site_label_4
_geom_torsion
C6 C1 C2 F1 179.37(19)
C8 C1 C2 F1 -0.1(3)
C6 C1 C2 C3 -0.8(3)
C8 C1 C2 C3 179.8(2)
F1 C2 C3 C4 -179.53(19)
C1 C2 C3 C4 0.6(3)
F1 C2 C3 C9 -0.5(3)
C1 C2 C3 C9 179.7(2)
C2 C3 C4 F2 178.24(18)
C9 C3 C4 F2 -0.8(3)
C2 C3 C4 C5 -1.0(3)
C9 C3 C4 C5 180.0(2)
F2 C4 C5 F3 0.0(3)
C3 C4 C5 F3 179.15(19)
F2 C4 C5 C6 -177.66(18)
C3 C4 C5 C6 1.5(3)
C7 N1 C6 C5 -178.99(19)
C7 N1 C6 C1 0.5(3)
F3 C5 C6 N1 0.3(3)
C4 C5 C6 N1 177.91(19)
F3 C5 C6 C1 -179.27(18)
C4 C5 C6 C1 -1.6(3)
C2 C1 C6 N1 -178.29(19)
C8 C1 C6 N1 1.2(3)
C2 C1 C6 C5 1.2(3)
C8 C1 C6 C5 -179.25(18)
C6 N1 C7 N2 -2.2(3)
C6 N1 C7 S1 179.51(15)
C8 N2 C7 N1 1.9(3)
C8 N2 C7 S1 -179.74(15)
C10 S1 C7 N1 5.4(2)
C10 S1 C7 N2 -173.14(17)
C7 N2 C8 N4 -178.2(2)
C7 N2 C8 C1 0.3(3)
C2 C1 C8 N4 -3.8(4)
C6 C1 C8 N4 176.8(2)
C2 C1 C8 N2 177.8(2)
C6 C1 C8 N2 -1.6(3)
C2 C3 C9 N3 -10(5)
C4 C3 C9 N3 169(5)
